data_4303351
loop_
_publ_author_name
'Seok Woo Choi'
'Dae Won Ryu'
'Jin Wuk Lee'
'Jung Hee Yoon'
'Hyoung Chan Kim'
'Hyosug Lee'
'Beong Ki Cho'
'Chang Seop Hong'

_publ_section_title
;
One-Dimensional Cyanide-Bridged MnIIIWV Bimetallic Complexes: Metamagnetism,
Spontaneous Resolution, and Slow Magnetic Relaxation
;
_journal_name_full 'Inorganic Chemistry'
_journal_page_first 9066
_journal_page_last 9068
_journal_paper_doi 10.1021/ic901610j
_journal_volume 48
_journal_year 2009
_chemical_formula_sum 'C42 H31 Mn N11 O3 W'
_chemical_formula_weight 976.57
_chemical_name_systematic
;
 ?
;
_space_group_IT_number 19
_symmetry_cell_setting orthorhombic
_symmetry_space_group_name_Hall 'P 2ac 2ab'
_symmetry_space_group_name_H-M 'P 21 21 21'
_atom_sites_solution_hydrogens geom
_atom_sites_solution_primary direct
_atom_sites_solution_secondary difmap
_audit_creation_method SHELXL-97
_cell_angle_alpha 90.00
_cell_angle_beta 90.00
_cell_angle_gamma 90.00
_cell_formula_units_Z 4
_cell_length_a 10.8251(12)
_cell_length_b 17.1407(18)
_cell_length_c 20.615(2)
_cell_measurement_reflns_used 2969
_cell_measurement_temperature 130(2)
_cell_measurement_theta_max 27.235
_cell_measurement_theta_min 2.975
_cell_volume 3825.1(7)
_computing_cell_refinement 'Bruker SMART APEXII'
_computing_data_collection 'Bruker SMART APEXII'
_computing_data_reduction 'Bruker SAINT'
_computing_molecular_graphics WingX
_computing_publication_material WingX
_computing_structure_refinement 'SHELXL-97 (Sheldrick, 1997)'
_computing_structure_solution SHELXLTL
_diffrn_ambient_temperature 130(2)
_diffrn_measured_fraction_theta_full 0.953
_diffrn_measured_fraction_theta_max 0.953
_diffrn_measurement_device_type 'CCD area detector'
_diffrn_measurement_method 'Psi scans'
_diffrn_radiation_monochromator graphite
_diffrn_radiation_source 'fine-focus sealed tube'
_diffrn_radiation_type MoK\a
_diffrn_radiation_wavelength 0.71073
_diffrn_reflns_av_R_equivalents 0.0759
_diffrn_reflns_av_sigmaI/netI 0.1141
_diffrn_reflns_limit_h_max 13
_diffrn_reflns_limit_h_min -11
_diffrn_reflns_limit_k_max 22
_diffrn_reflns_limit_k_min -22
_diffrn_reflns_limit_l_max 25
_diffrn_reflns_limit_l_min -25
_diffrn_reflns_number 20712
_diffrn_reflns_theta_full 28.24
_diffrn_reflns_theta_max 28.24
_diffrn_reflns_theta_min 1.98
_exptl_absorpt_coefficient_mu 3.392
_exptl_absorpt_correction_T_max 0.8934
_exptl_absorpt_correction_T_min 0.6630
_exptl_absorpt_correction_type multi-scan
_exptl_absorpt_process_details sadabs
_exptl_crystal_colour brown
_exptl_crystal_density_diffrn 1.696
_exptl_crystal_density_method 'not measured'
_exptl_crystal_description plate
_exptl_crystal_F_000 1932
_exptl_crystal_size_max 0.13
_exptl_crystal_size_mid 0.09
_exptl_crystal_size_min 0.03
_refine_diff_density_max 1.774
_refine_diff_density_min -1.362
_refine_diff_density_rms 0.205
_refine_ls_abs_structure_details 'Flack H D (1983), Acta Cryst. A39, 876-881'
_refine_ls_abs_structure_Flack -0.002(14)
_refine_ls_extinction_method none
_refine_ls_goodness_of_fit_ref 1.013
_refine_ls_hydrogen_treatment constr
_refine_ls_matrix_type full
_refine_ls_number_parameters 434
_refine_ls_number_reflns 8365
_refine_ls_number_restraints 0
_refine_ls_restrained_S_all 1.013
_refine_ls_R_factor_all 0.0956
_refine_ls_R_factor_gt 0.0513
_refine_ls_shift/su_max 0.001
_refine_ls_shift/su_mean 0.000
_refine_ls_structure_factor_coef Fsqd
_refine_ls_weighting_details 'calc w=1/[\s^2^(Fo^2^)+(0.0504P)^2^+0.0000P] where P=(Fo^2^+2Fc^2^)/3'
_refine_ls_weighting_scheme calc
_refine_ls_wR_factor_gt 0.1000
_refine_ls_wR_factor_ref 0.1265
_reflns_number_gt 5824
_reflns_number_total 8365
_reflns_threshold_expression >2sigma(I)
_cod_data_source_file ic901610j_si_002.cif
_cod_data_source_block p222
_cod_depositor_comments
;
The following automatic conversions were performed:
'_symmetry_cell_setting' value 'Orthorhombic' changed to 'orthorhombic'
according to '/home/saulius/struct/CIF-dictionaries/cif_core.dic'
dictionary named 'cif_core.dic' version 2.4.1 from 2010-06-29.

Automatic conversion script
Id: cif_fix_enum 1527 2010-12-29 10:47:43Z saulius 
;
_cod_database_code 4303351

loop_
_symmetry_equiv_pos_as_xyz
'x, y, z'
'-x+1/2, -y, z+1/2'
'-x, y+1/2, -z+1/2'
'x+1/2, -y+1/2, -z'

loop_
_atom_site_label
_atom_site_type_symbol
_atom_site_fract_x
_atom_site_fract_y
_atom_site_fract_z
_atom_site_U_iso_or_equiv
_atom_site_adp_type
_atom_site_occupancy
_atom_site_symmetry_multiplicity
_atom_site_calc_flag
_atom_site_refinement_flags
_atom_site_disorder_assembly
_atom_site_disorder_group
W1 W 0.00705(4) 0.112849(19) 0.831729(17) 0.01513(9) Uani 1 1 d . . .
C1 C 0.1950(12) 0.0702(6) 0.8188(6) 0.025(3) Uani 1 1 d . . .
N1 N 0.2936(10) 0.0483(5) 0.8129(4) 0.027(2) Uani 1 1 d . . .
C2 C 0.0799(10) 0.1697(6) 0.7478(5) 0.022(2) Uani 1 1 d . . .
N2 N 0.1232(10) 0.1998(5) 0.7022(5) 0.033(3) Uani 1 1 d . . .
C3 C 0.1354(10) 0.1976(6) 0.8718(5) 0.020(2) Uiso 1 1 d . . .
N3 N 0.2068(11) 0.2399(6) 0.8912(6) 0.048(3) Uani 1 1 d . . .
C4 C -0.1209(10) 0.1980(6) 0.7945(6) 0.022(2) Uani 1 1 d . . .
N4 N -0.1858(11) 0.2413(6) 0.7704(5) 0.042(3) Uani 1 1 d . . .
C5 C -0.0617(10) 0.1607(6) 0.9211(5) 0.021(2) Uiso 1 1 d . . .
N5 N -0.1009(11) 0.1885(5) 0.9676(5) 0.044(3) Uani 1 1 d . . .
C6 C -0.1792(10) 0.0717(6) 0.8442(5) 0.019(3) Uani 1 1 d . . .
N6 N -0.2781(8) 0.0475(5) 0.8472(4) 0.020(2) Uani 1 1 d . . .
N7 N 0.0266(8) 0.0041(4) 0.8873(4) 0.018(2) Uani 1 1 d . . .
C7 C 0.0487(9) 0.0000(6) 0.9529(5) 0.022(2) Uiso 1 1 d . . .
H7 H 0.0604 0.0470 0.9765 0.026 Uiso 1 1 calc R . .
C8 C 0.0545(10) -0.0691(6) 0.9848(6) 0.026(3) Uiso 1 1 d . . .
H8 H 0.0664 -0.0694 1.0305 0.032 Uiso 1 1 calc R . .
C9 C 0.0430(11) -0.1397(7) 0.9516(6) 0.033(3) Uiso 1 1 d . . .
H9 H 0.0487 -0.1884 0.9735 0.040 Uiso 1 1 calc R . .
C10 C 0.0228(12) -0.1358(6) 0.8843(6) 0.034(3) Uani 1 1 d . . .
H10 H 0.0139 -0.1823 0.8597 0.041 Uiso 1 1 calc R . .
C11 C 0.0159(12) -0.0640(5) 0.8540(5) 0.022(2) Uani 1 1 d . . .
C12 C -0.0133(13) -0.0555(5) 0.7840(5) 0.025(2) Uani 1 1 d . . .
C13 C -0.0250(10) -0.1172(6) 0.7415(5) 0.029(3) Uani 1 1 d . . .
H13 H -0.0193 -0.1692 0.7572 0.035 Uiso 1 1 calc R . .
C14 C -0.0450(9) -0.1040(7) 0.6768(6) 0.032(3) Uani 1 1 d . . .
H14 H -0.0511 -0.1466 0.6474 0.039 Uiso 1 1 calc R . .
C15 C -0.0559(9) -0.0293(5) 0.6551(5) 0.022(2) Uiso 1 1 d . . .
H15 H -0.0721 -0.0195 0.6105 0.026 Uiso 1 1 calc R . .
C16 C -0.0435(9) 0.0317(6) 0.6972(5) 0.020(2) Uiso 1 1 d . . .
H16 H -0.0503 0.0836 0.6814 0.024 Uiso 1 1 calc R . .
N8 N -0.0214(8) 0.0195(4) 0.7618(4) 0.0140(18) Uani 1 1 d . . .
Mn1 Mn 0.50753(17) 0.04394(6) 0.82996(7) 0.0153(3) Uani 1 1 d . . .
N10 N 0.4812(8) 0.1258(4) 0.8950(3) 0.0161(18) Uani 1 1 d . . .
C18 C 0.5276(9) 0.2040(5) 0.8731(4) 0.016(2) Uani 1 1 d . . .
H17A H 0.6184 0.2077 0.8783 0.019 Uiso 1 1 calc R . .
H17B H 0.4882 0.2466 0.8981 0.019 Uiso 1 1 calc R . .
C17 C 0.4905(15) 0.2080(5) 0.8005(4) 0.022(2) Uani 1 1 d . . .
H18A H 0.4000 0.2143 0.7960 0.026 Uiso 1 1 calc R . .
H18B H 0.5317 0.2526 0.7789 0.026 Uiso 1 1 calc R . .
N9 N 0.5308(7) 0.1340(4) 0.7717(3) 0.0134(18) Uiso 1 1 d . . .
C40 C 0.5729(9) 0.1318(6) 0.7132(5) 0.021(2) Uani 1 1 d . . .
H19 H 0.5792 0.1800 0.6906 0.025 Uiso 1 1 calc R . .
C39 C 0.6113(10) 0.0621(5) 0.6791(5) 0.018(2) Uani 1 1 d . . .
C38 C 0.6623(9) 0.0685(6) 0.6148(5) 0.017(2) Uiso 1 1 d . . .
C37 C 0.7028(12) 0.1421(7) 0.5886(5) 0.038(3) Uani 1 1 d . . .
H22 H 0.6947 0.1884 0.6135 0.046 Uiso 1 1 calc R . .
C36 C 0.7532(11) 0.1450(7) 0.5274(6) 0.030(3) Uiso 1 1 d . . .
H23 H 0.7758 0.1940 0.5095 0.036 Uiso 1 1 calc R . .
C35 C 0.7720(10) 0.0774(7) 0.4910(6) 0.033(3) Uani 1 1 d . . .
H24 H 0.8058 0.0807 0.4486 0.039 Uiso 1 1 calc R . .
C34 C 0.7420(10) 0.0075(6) 0.5162(5) 0.024(2) Uiso 1 1 d . . .
H25 H 0.7600 -0.0386 0.4925 0.029 Uiso 1 1 calc R . .
C33 C 0.6843(11) 0.0016(7) 0.5772(5) 0.027(3) Uani 1 1 d . . .
C32 C 0.6537(10) -0.0740(6) 0.6034(5) 0.020(2) Uiso 1 1 d . . .
H27 H 0.6652 -0.1197 0.5782 0.025 Uiso 1 1 calc R . .
C31 C 0.6081(11) -0.0789(6) 0.6649(6) 0.029(3) Uani 1 1 d . . .
H28 H 0.5947 -0.1292 0.6830 0.035 Uiso 1 1 calc R . .
C30 C 0.5797(10) -0.0124(6) 0.7031(5) 0.024(2) Uani 1 1 d . . .
O2 O 0.5342(6) -0.0259(3) 0.7613(3) 0.0167(15) Uiso 1 1 d . . .
O1 O 0.4779(7) -0.0340(3) 0.8927(3) 0.0199(17) Uani 1 1 d . . .
C29 C 0.4293(9) -0.0267(6) 0.9491(5) 0.018(2) Uani 1 1 d . . .
C28 C 0.4061(11) -0.0982(6) 0.9838(5) 0.027(3) Uani 1 1 d . . .
H31 H 0.4311 -0.1465 0.9656 0.033 Uiso 1 1 calc R . .
C27 C 0.3483(9) -0.0970(6) 1.0430(5) 0.016(2) Uiso 1 1 d . . .
H32 H 0.3319 -0.1451 1.0641 0.019 Uiso 1 1 calc R . .
C26 C 0.3124(11) -0.0274(6) 1.0734(6) 0.027(3) Uiso 1 1 d . . .
C25 C 0.2510(10) -0.0260(6) 1.1337(5) 0.020(2) Uiso 1 1 d . . .
H34 H 0.2346 -0.0742 1.1547 0.024 Uiso 1 1 calc R . .
C24 C 0.2150(11) 0.0397(7) 1.1628(6) 0.033(3) Uani 1 1 d . . .
H35 H 0.1779 0.0384 1.2045 0.039 Uiso 1 1 calc R . .
C23 C 0.2329(9) 0.1110(7) 1.1304(5) 0.023(2) Uani 1 1 d . . .
H36 H 0.2097 0.1582 1.1512 0.028 Uiso 1 1 calc R . .
C22 C 0.2827(10) 0.1139(8) 1.0697(5) 0.032(3) Uani 1 1 d . . .
H37 H 0.2840 0.1617 1.0465 0.038 Uiso 1 1 calc R . .
C21 C 0.3332(10) 0.0449(6) 1.0410(5) 0.019(2) Uiso 1 1 d . . .
C20 C 0.3896(10) 0.0452(6) 0.9777(5) 0.022(2) Uani 1 1 d . . .
C19 C 0.4308(8) 0.1178(7) 0.9507(5) 0.019(2) Uani 1 1 d . . .
H40 H 0.4197 0.1635 0.9761 0.023 Uiso 1 1 calc R . .
C41 C 0.3246(14) 0.3274(9) 0.6723(9) 0.056(5) Uani 1 1 d . . .
H41A H 0.3251 0.3069 0.7167 0.085 Uiso 1 1 calc R . .
H41B H 0.2408 0.3442 0.6610 0.085 Uiso 1 1 calc R . .
H41C H 0.3810 0.3720 0.6694 0.085 Uiso 1 1 calc R . .
C42 C 0.3634(12) 0.2687(8) 0.6290(7) 0.039(3) Uiso 1 1 d . . .
N11 N 0.3992(13) 0.2238(8) 0.5938(6) 0.063(4) Uani 1 1 d . . .
O3 O 0.6446(16) 0.3269(8) 0.6786(8) 0.111(6) Uani 1 1 d . . .

loop_
_atom_site_aniso_label
_atom_site_aniso_U_11
_atom_site_aniso_U_22
_atom_site_aniso_U_33
_atom_site_aniso_U_23
_atom_site_aniso_U_13
_atom_site_aniso_U_12
W1 0.01069(18) 0.01482(13) 0.01986(15) -0.00143(18) 0.0007(2) -0.0005(2)
C1 0.045(8) 0.003(5) 0.025(8) 0.001(5) 0.003(5) -0.002(4)
N1 0.038(7) 0.019(5) 0.024(5) 0.001(4) 0.013(4) 0.003(4)
C2 0.024(7) 0.015(5) 0.026(6) -0.001(5) 0.003(5) 0.009(4)
N2 0.034(7) 0.029(5) 0.037(6) 0.010(5) 0.018(5) 0.004(4)
N3 0.052(8) 0.035(6) 0.057(8) -0.008(6) -0.010(6) -0.006(6)
C4 0.013(6) 0.014(5) 0.039(7) 0.004(5) 0.005(5) -0.001(4)
N4 0.050(8) 0.025(5) 0.053(7) 0.008(5) -0.003(6) 0.012(5)
N5 0.069(9) 0.025(5) 0.040(7) -0.008(5) 0.024(6) -0.008(5)
C6 0.020(6) 0.018(5) 0.017(7) 0.000(5) 0.002(4) -0.001(4)
N6 0.021(5) 0.021(5) 0.018(5) 0.006(4) -0.005(4) -0.007(4)
N7 0.014(6) 0.020(4) 0.021(4) 0.005(3) -0.003(3) 0.002(4)
C10 0.024(8) 0.020(5) 0.059(8) 0.007(5) -0.013(6) -0.006(5)
C11 0.018(7) 0.019(4) 0.030(5) 0.003(4) -0.003(5) -0.002(5)
C12 0.031(7) 0.015(4) 0.028(5) -0.003(4) -0.010(6) 0.011(6)
C13 0.028(8) 0.020(4) 0.039(6) 0.001(5) 0.005(5) 0.000(5)
C14 0.010(5) 0.042(6) 0.045(7) -0.015(7) 0.003(4) -0.001(5)
N8 0.009(5) 0.013(3) 0.020(4) -0.002(3) -0.005(3) -0.003(3)
Mn1 0.0148(7) 0.0142(5) 0.0168(6) 0.0014(6) 0.0048(11) 0.0004(7)
N10 0.009(5) 0.019(4) 0.020(4) 0.001(3) 0.003(3) 0.002(4)
C18 0.012(7) 0.017(4) 0.019(5) -0.002(4) 0.011(4) -0.005(4)
C17 0.039(7) 0.019(4) 0.008(4) 0.003(3) -0.003(6) 0.000(6)
C40 0.010(6) 0.032(6) 0.020(5) -0.002(5) -0.004(4) 0.004(4)
C39 0.025(6) 0.018(4) 0.012(6) -0.004(4) 0.005(4) -0.001(4)
C37 0.058(9) 0.040(7) 0.016(6) 0.009(6) 0.004(5) -0.008(6)
C35 0.017(7) 0.055(7) 0.027(6) 0.007(6) 0.005(5) -0.005(5)
C33 0.039(7) 0.030(6) 0.013(5) -0.005(5) 0.003(5) 0.001(5)
C31 0.050(8) 0.020(5) 0.017(5) -0.003(6) -0.003(6) 0.007(5)
C30 0.024(7) 0.027(6) 0.022(6) -0.003(5) 0.010(5) 0.001(5)
O1 0.022(5) 0.019(3) 0.019(3) 0.005(3) 0.006(3) 0.005(3)
C29 0.003(5) 0.029(6) 0.022(5) 0.005(5) -0.001(4) 0.004(4)
C28 0.050(8) 0.020(6) 0.012(5) -0.002(5) 0.002(4) -0.006(5)
C24 0.039(7) 0.044(7) 0.015(6) 0.014(6) -0.009(5) -0.005(5)
C23 0.008(5) 0.028(5) 0.034(6) 0.000(6) 0.007(4) 0.006(5)
C22 0.035(7) 0.035(6) 0.025(6) 0.004(6) 0.007(5) -0.009(6)
C20 0.028(7) 0.026(5) 0.012(5) 0.009(5) -0.001(4) -0.005(5)
C19 0.007(5) 0.027(5) 0.022(5) 0.007(5) -0.002(4) -0.001(5)
C41 0.068(11) 0.058(10) 0.043(9) -0.019(10) -0.001(9) -0.048(8)
N11 0.085(11) 0.060(8) 0.043(8) -0.011(7) 0.003(7) 0.008(8)
O3 0.179(16) 0.065(9) 0.089(12) 0.009(10) -0.055(11) 0.014(9)

loop_
_atom_type_symbol
_atom_type_description
_atom_type_scat_dispersion_real
_atom_type_scat_dispersion_imag
_atom_type_scat_source
C C 0.0033 0.0016 'International Tables Vol C Tables 4.2.6.8 and 6.1.1.4'
H H 0.0000 0.0000 'International Tables Vol C Tables 4.2.6.8 and 6.1.1.4'
N N 0.0061 0.0033 'International Tables Vol C Tables 4.2.6.8 and 6.1.1.4'
O O 0.0106 0.0060 'International Tables Vol C Tables 4.2.6.8 and 6.1.1.4'
Mn Mn 0.3368 0.7283 'International Tables Vol C Tables 4.2.6.8 and 6.1.1.4'
W W -0.8490 6.8722 'International Tables Vol C Tables 4.2.6.8 and 6.1.1.4'

loop_
_geom_angle_atom_site_label_1
_geom_angle_atom_site_label_2
_geom_angle_atom_site_label_3
_geom_angle
_geom_angle_site_symmetry_1
_geom_angle_site_symmetry_3
_geom_angle_publ_flag
C2 W1 C6 126.3(4) . . ?
C2 W1 C5 130.4(4) . . ?
C6 W1 C5 72.4(4) . . ?
C2 W1 C4 68.9(4) . . ?
C6 W1 C4 70.3(4) . . ?
C5 W1 C4 79.9(4) . . ?
C2 W1 N8 81.4(3) . . ?
C6 W1 N8 72.9(4) . . ?
C5 W1 N8 143.1(4) . . ?
C4 W1 N8 99.8(4) . . ?
C2 W1 C3 76.5(4) . . ?
C6 W1 C3 140.6(4) . . ?
C5 W1 C3 68.9(4) . . ?
C4 W1 C3 95.4(4) . . ?
N8 W1 C3 146.5(4) . . ?
C2 W1 C1 73.1(4) . . ?
C6 W1 C1 141.3(3) . . ?
C5 W1 C1 123.8(4) . . ?
C4 W1 C1 141.7(4) . . ?
N8 W1 C1 78.8(4) . . ?
C3 W1 C1 70.9(4) . . ?
C2 W1 N7 140.7(3) . . ?
C6 W1 N7 75.5(4) . . ?
C5 W1 N7 84.9(3) . . ?
C4 W1 N7 145.3(4) . . ?
N8 W1 N7 74.7(3) . . ?
C3 W1 N7 107.9(3) . . ?
C1 W1 N7 71.9(4) . . ?
N1 C1 W1 179.1(11) . . ?
C1 N1 Mn1 157.1(9) . . ?
N2 C2 W1 178.0(10) . . ?
N3 C3 W1 176.7(11) . . ?
N4 C4 W1 175.0(11) . . ?
N5 C5 W1 177.4(10) . . ?
N6 C6 W1 175.8(10) . . ?
C6 N6 Mn1 157.1(9) . 1_455 ?
C11 N7 C7 117.9(8) . . ?
C11 N7 W1 117.1(6) . . ?
C7 N7 W1 125.0(6) . . ?
C8 C7 N7 122.0(9) . . ?
C7 C8 C9 121.0(10) . . ?
C8 C9 C10 117.2(10) . . ?
C11 C10 C9 119.7(10) . . ?
N7 C11 C10 122.2(9) . . ?
N7 C11 C12 115.2(8) . . ?
C10 C11 C12 122.4(9) . . ?
N8 C12 C13 120.1(9) . . ?
N8 C12 C11 115.6(8) . . ?
C13 C12 C11 124.2(8) . . ?
C14 C13 C12 120.5(10) . . ?
C15 C14 C13 119.2(11) . . ?
C14 C15 C16 120.2(10) . . ?
C15 C16 N8 121.3(9) . . ?
C12 N8 C16 118.8(8) . . ?
C12 N8 W1 117.4(6) . . ?
C16 N8 W1 123.9(6) . . ?
O2 Mn1 O1 95.2(3) . . ?
O2 Mn1 N10 173.9(3) . . ?
O1 Mn1 N10 90.8(3) . . ?
O2 Mn1 N9 91.2(3) . . ?
O1 Mn1 N9 173.4(3) . . ?
N10 Mn1 N9 82.8(3) . . ?
O2 Mn1 N1 93.4(3) . . ?
O1 Mn1 N1 87.6(3) . . ?
N10 Mn1 N1 86.3(3) . . ?
N9 Mn1 N1 90.6(3) . . ?
O2 Mn1 N6 88.8(3) . 1_655 ?
O1 Mn1 N6 94.8(3) . 1_655 ?
N10 Mn1 N6 91.2(3) . 1_655 ?
N9 Mn1 N6 86.9(3) . 1_655 ?
N1 Mn1 N6 176.7(3) . 1_655 ?
C19 N10 C18 120.6(8) . . ?
C19 N10 Mn1 126.8(7) . . ?
C18 N10 Mn1 112.7(5) . . ?
N10 C18 C17 104.0(7) . . ?
N9 C17 C18 105.9(8) . . ?
C40 N9 C17 120.5(8) . . ?
C40 N9 Mn1 126.3(7) . . ?
C17 N9 Mn1 113.1(6) . . ?
N9 C40 C39 125.4(10) . . ?
C30 C39 C38 119.0(9) . . ?
C30 C39 C40 120.5(9) . . ?
C38 C39 C40 119.6(9) . . ?
C33 C38 C37 117.2(9) . . ?
C33 C38 C39 120.7(9) . . ?
C37 C38 C39 121.9(9) . . ?
C36 C37 C38 119.7(11) . . ?
C37 C36 C35 121.4(11) . . ?
C34 C35 C36 119.8(11) . . ?
C35 C34 C33 121.0(11) . . ?
C38 C33 C34 120.6(10) . . ?
C38 C33 C32 119.2(9) . . ?
C34 C33 C32 120.1(10) . . ?
C31 C32 C33 119.2(10) . . ?
C32 C31 C30 123.0(10) . . ?
O2 C30 C39 124.6(9) . . ?
O2 C30 C31 116.4(9) . . ?
C39 C30 C31 118.7(9) . . ?
C30 O2 Mn1 129.2(6) . . ?
C29 O1 Mn1 128.4(6) . . ?
O1 C29 C20 125.6(9) . . ?
O1 C29 C28 116.0(9) . . ?
C20 C29 C28 118.3(9) . . ?
C27 C28 C29 120.6(10) . . ?
C28 C27 C26 122.4(10) . . ?
C27 C26 C25 122.6(10) . . ?
C27 C26 C21 119.1(10) . . ?
C25 C26 C21 118.2(10) . . ?
C24 C25 C26 123.3(10) . . ?
C25 C24 C23 118.7(11) . . ?
C22 C23 C24 121.5(12) . . ?
C23 C22 C21 120.1(11) . . ?
C26 C21 C22 117.7(10) . . ?
C26 C21 C20 119.6(10) . . ?
C22 C21 C20 122.3(10) . . ?
C29 C20 C19 119.5(9) . . ?
C29 C20 C21 119.9(9) . . ?
C19 C20 C21 119.1(10) . . ?
N10 C19 C20 125.1(10) . . ?
N11 C42 C41 176.6(16) . . ?

loop_
_geom_bond_atom_site_label_1
_geom_bond_atom_site_label_2
_geom_bond_distance
_geom_bond_site_symmetry_2
_geom_bond_publ_flag
W1 C2 2.136(11) . ?
W1 C6 2.151(11) . ?
W1 C5 2.150(11) . ?
W1 C4 2.154(11) . ?
W1 N8 2.177(7) . ?
W1 C3 2.173(11) . ?
W1 C1 2.178(13) . ?
W1 N7 2.199(7) . ?
C1 N1 1.137(15) . ?
N1 Mn1 2.344(11) . ?
C2 N2 1.171(13) . ?
C3 N3 1.133(13) . ?
C4 N4 1.136(13) . ?
C5 N5 1.152(13) . ?
C6 N6 1.150(13) . ?
N6 Mn1 2.349(9) 1_455 ?
N7 C11 1.359(11) . ?
N7 C7 1.374(12) . ?
C7 C8 1.356(13) . ?
C8 C9 1.397(14) . ?
C9 C10 1.407(15) . ?
C10 C11 1.382(13) . ?
C11 C12 1.485(13) . ?
C12 N8 1.367(10) . ?
C12 C13 1.379(13) . ?
C13 C14 1.371(14) . ?
C14 C15 1.363(14) . ?
C15 C16 1.365(13) . ?
C16 N8 1.368(12) . ?
Mn1 O2 1.876(6) . ?
Mn1 O1 1.887(6) . ?
Mn1 N10 1.962(7) . ?
Mn1 N9 1.972(7) . ?
Mn1 N6 2.349(9) 1_655 ?
N10 C19 1.279(11) . ?
N10 C18 1.500(10) . ?
C18 C17 1.552(12) . ?
C17 N9 1.468(11) . ?
N9 C40 1.289(12) . ?
C40 C39 1.448(13) . ?
C39 C30 1.411(14) . ?
C39 C38 1.441(13) . ?
C38 C33 1.404(14) . ?
C38 C37 1.440(14) . ?
C37 C36 1.376(15) . ?
C36 C35 1.395(15) . ?
C35 C34 1.346(14) . ?
C34 C33 1.407(14) . ?
C33 C32 1.442(15) . ?
C32 C31 1.361(15) . ?
C31 C30 1.420(14) . ?
C30 O2 1.318(11) . ?
O1 C29 1.282(11) . ?
C29 C20 1.432(14) . ?
C29 C28 1.442(14) . ?
C28 C27 1.370(13) . ?
C27 C26 1.403(14) . ?
C26 C25 1.410(15) . ?
C26 C21 1.425(14) . ?
C25 C24 1.334(15) . ?
C24 C23 1.406(15) . ?
C23 C22 1.362(13) . ?
C22 C21 1.430(15) . ?
C21 C20 1.440(14) . ?
C20 C19 1.435(14) . ?
C41 C42 1.41(2) . ?
C42 N11 1.127(16) . ?
